data_7710906
loop_
_publ_author_name
'Chishiro, Akane'
'Akioka, Ippei'
'Sumida, Akifumi'
'Oka, Kouki'
'Tonai, Norimitsu'
'Yumura, Takashi'
'Imoto, Hiroaki'
'Naka, Kensuke'

_publ_section_title
;
 Tetrachlorocatecholates of triarylarsines as a novel class of Lewis acids
;
_journal_name_full 'Dalton Transactions'
_journal_paper_doi 10.1039/D2DT02145E
_journal_year 2022
_chemical_formula_moiety 'C24 H13 Cl4 O2 Sb'
_chemical_formula_sum 'C24 H13 Cl4 O2 Sb'
_chemical_formula_weight 596.89
_space_group_crystal_system monoclinic
_space_group_IT_number 15
_space_group_name_Hall '-C 2yc'
_space_group_name_H-M_alt 'C 1 2/c 1'
_atom_sites_solution_hydrogens geom
_atom_sites_solution_primary dual
_audit_creation_date 2021-06-19
_audit_creation_method
;
Olex2 1.3-ac4
(compiled 2020.11.27 svn.r5f609507 for Rigaku Oxford Diffraction, GUI svn.r6214)
;
_audit_update_record
;
2022-03-04 deposited with the CCDC.	2022-07-29 downloaded from the CCDC.
;
_cell_angle_alpha 90
_cell_angle_beta 96.869(3)
_cell_angle_gamma 90
_cell_formula_units_Z 16
_cell_length_a 21.6414(7)
_cell_length_b 16.1963(6)
_cell_length_c 25.8430(10)
_cell_measurement_reflns_used 5465
_cell_measurement_temperature 293.15
_cell_measurement_theta_max 28.9840
_cell_measurement_theta_min 2.9120
_cell_volume 8993.2(6)
_computing_cell_refinement 'CrysAlisPro 1.171.41.109a (Rigaku OD, 2021)'
_computing_data_collection 'CrysAlisPro 1.171.41.109a (Rigaku OD, 2021)'
_computing_data_reduction 'CrysAlisPro 1.171.41.109a (Rigaku OD, 2021)'
_computing_molecular_graphics 'Olex2 1.3-ac4 (Dolomanov et al., 2009)'
_computing_publication_material 'Olex2 1.3-ac4 (Dolomanov et al., 2009)'
_computing_structure_refinement 'SHELXL 2018/3 (Sheldrick, 2015)'
_computing_structure_solution 'SHELXT  (Sheldrick, 2015)'
_diffrn_ambient_temperature 293.15
_diffrn_detector 'CCD plate'
_diffrn_measured_fraction_theta_full 0.999
_diffrn_measured_fraction_theta_max 0.999
_diffrn_measurement_details
;
List of Runs (angles in degrees, time in seconds):

  # Type    Start    End  Width  t~exp~   \w     \q     \k     \f   Frames
#--------------------------------------------------------------------------
  1  \w    -73.00 111.00   0.20   10.00    --   30.00  54.00 -60.00  920
  2  \w      4.00  34.00   0.20   10.00    --   30.00  54.00-150.00  150
;
_diffrn_measurement_device 'two-circle diffractometer'
_diffrn_measurement_device_type 'XtaLAB Mini (JP)'
_diffrn_measurement_method '\w scans'
_diffrn_orient_matrix_type 'CrysAlisPro convention (1999,Acta A55,543-557)'
_diffrn_orient_matrix_UB_11 -0.0162063000
_diffrn_orient_matrix_UB_12 -0.0380843000
_diffrn_orient_matrix_UB_13 -0.0001692000
_diffrn_orient_matrix_UB_21 0.0272714000
_diffrn_orient_matrix_UB_22 -0.0211773000
_diffrn_orient_matrix_UB_23 -0.0052245000
_diffrn_orient_matrix_UB_31 0.0091176000
_diffrn_orient_matrix_UB_32 -0.0043462000
_diffrn_orient_matrix_UB_33 0.0271498000
_diffrn_radiation_monochromator graphite
_diffrn_radiation_probe x-ray
_diffrn_radiation_type 'Mo K\a'
_diffrn_radiation_wavelength 0.71073
_diffrn_reflns_av_R_equivalents 0.0213
_diffrn_reflns_av_unetI/netI 0.0345
_diffrn_reflns_Laue_measured_fraction_full 0.999
_diffrn_reflns_Laue_measured_fraction_max 0.999
_diffrn_reflns_limit_h_max 27
_diffrn_reflns_limit_h_min -18
_diffrn_reflns_limit_k_max 18
_diffrn_reflns_limit_k_min -20
_diffrn_reflns_limit_l_max 29
_diffrn_reflns_limit_l_min -32
_diffrn_reflns_number 17179
_diffrn_reflns_point_group_measured_fraction_full 0.999
_diffrn_reflns_point_group_measured_fraction_max 0.999
_diffrn_reflns_theta_full 25.242
_diffrn_reflns_theta_max 26.371
_diffrn_reflns_theta_min 2.614
_diffrn_source 'fine-focus sealed X-ray tube'
_diffrn_source_type 'Rigaku (Mo) X-ray Source'
_exptl_absorpt_coefficient_mu 1.722
_exptl_absorpt_correction_T_max 0.999
_exptl_absorpt_correction_T_min 0.999
_exptl_absorpt_correction_type analytical
_exptl_absorpt_process_details
;
CrysAlisPro 1.171.41.109a (Rigaku Oxford Diffraction, 2021)
Analytical numeric absorption correction using a multifaceted crystal
model based on expressions derived by R.C. Clark & J.S. Reid.
(Clark, R. C. & Reid, J. S. (1995). Acta Cryst. A51, 887-897)
Empirical absorption correction using spherical harmonics,
implemented in SCALE3 ABSPACK scaling algorithm.
;
_exptl_crystal_colour yellow
_exptl_crystal_colour_primary yellow
_exptl_crystal_density_diffrn 1.763
_exptl_crystal_description block
_exptl_crystal_F_000 4672
_exptl_crystal_size_max 0.22
_exptl_crystal_size_mid 0.22
_exptl_crystal_size_min 0.09
_refine_diff_density_max 0.464
_refine_diff_density_min -0.857
_refine_diff_density_rms 0.069
_refine_ls_extinction_method none
_refine_ls_goodness_of_fit_ref 1.002
_refine_ls_hydrogen_treatment constr
_refine_ls_matrix_type full
_refine_ls_number_parameters 559
_refine_ls_number_reflns 9183
_refine_ls_number_restraints 0
_refine_ls_restrained_S_all 1.002
_refine_ls_R_factor_all 0.0488
_refine_ls_R_factor_gt 0.0302
_refine_ls_shift/su_max 0.002
_refine_ls_shift/su_mean 0.000
_refine_ls_structure_factor_coef Fsqd
_refine_ls_weighting_details 'w=1/[\s^2^(Fo^2^)+(0.0351P)^2^] where P=(Fo^2^+2Fc^2^)/3'
_refine_ls_weighting_scheme calc
_refine_ls_wR_factor_gt 0.0657
_refine_ls_wR_factor_ref 0.0740
_reflns_Friedel_coverage 0.000
_reflns_number_gt 6988
_reflns_number_total 9183
_reflns_threshold_expression 'I > 2\s(I)'
_cod_data_source_file d2dt02145e2.cif
_cod_data_source_block 12
_cod_database_code 7710906
_shelx_shelxl_version_number 2018/3
_chemical_oxdiff_formula 'C11 H10 N O'
_shelx_space_group_comment
;
The symmetry employed for this shelxl refinement is uniquely defined
by the following loop, which should always be used as a source of
symmetry information in preference to the above space-group names.
They are only intended as comments.
;
_shelx_estimated_absorpt_t_max 0.860
_shelx_estimated_absorpt_t_min 0.703
_reflns_odcompleteness_completeness 99.86
_reflns_odcompleteness_iscentric 1
_reflns_odcompleteness_theta 26.32
_olex2_refinement_description
;
1. Fixed Uiso
 At 1.2 times of:
  All C(H) groups
2.a Aromatic/amide H refined with riding coordinates:
 C33(H33), C36(H36), C42(H42), C5(H5), C34(H34), C41(H41), C35(H35), C29(H29),
 C2(H2), C9(H9), C12(H12), C26(H26), C3(H3), C40(H40), C38(H38), C28(H28),
 C14(H14), C11(H11), C10(H10), C18(H18), C27(H27), C39(H39), C16(H16), C15(H15),
  C17(H17), C4(H4)
;
_olex2_submission_special_instructions 'No special instructions were received'
_oxdiff_exptl_absorpt_empirical_details
;
Empirical correction (ABSPACK) includes:
- Absorption correction using spherical harmonics
- Frame scaling
;
_oxdiff_exptl_absorpt_empirical_full_max 1.137
_oxdiff_exptl_absorpt_empirical_full_min 0.895

loop_
_space_group_symop_operation_xyz
'x, y, z'
'-x, y, -z+1/2'
'x+1/2, y+1/2, z'
'-x+1/2, y+1/2, -z+1/2'
'-x, -y, -z'
'x, -y, z-1/2'
'-x+1/2, -y+1/2, -z'
'x+1/2, -y+1/2, z-1/2'

loop_
_atom_site_label
_atom_site_type_symbol
_atom_site_fract_x
_atom_site_fract_y
_atom_site_fract_z
_atom_site_U_iso_or_equiv
_atom_site_adp_type
_atom_site_occupancy
_atom_site_site_symmetry_order
_atom_site_calc_flag
_atom_site_refinement_flags_posn
_atom_site_refinement_flags_adp
_atom_site_refinement_flags_occupancy
_atom_site_disorder_assembly
_atom_site_disorder_group
Sb1 Sb 0.42786(2) 0.58716(2) 0.35066(2) 0.03873(7) Uani 1 1 d . . . . .
Sb2 Sb 0.11549(2) 0.57678(2) 0.45275(2) 0.04025(7) Uani 1 1 d . . . . .
Cl4 Cl 0.20030(4) 0.54907(5) 0.30336(4) 0.0673(3) Uani 1 1 d . . . . .
Cl3 Cl 0.13242(4) 0.71526(6) 0.26893(4) 0.0685(3) Uani 1 1 d . . . . .
Cl1 Cl 0.35488(5) 0.87181(5) 0.29569(4) 0.0675(3) Uani 1 1 d . . . . .
Cl2 Cl 0.21087(5) 0.87707(6) 0.26291(4) 0.0700(3) Uani 1 1 d . . . . .
Cl8 Cl 0.26612(5) 0.45349(7) 0.59434(4) 0.0786(3) Uani 1 1 d . . . . .
Cl5 Cl 0.21719(6) 0.35161(6) 0.36074(4) 0.0813(3) Uani 1 1 d . . . . .
Cl7 Cl 0.34819(5) 0.31521(7) 0.55178(5) 0.0925(4) Uani 1 1 d . . . . .
Cl6 Cl 0.32392(6) 0.26442(6) 0.43389(5) 0.0945(4) Uani 1 1 d . . . . .
O2 O 0.33537(10) 0.56873(11) 0.33092(9) 0.0453(5) Uani 1 1 d . . . . .
O1 O 0.40071(9) 0.70476(12) 0.32917(8) 0.0458(5) Uani 1 1 d . . . . .
O4 O 0.15118(10) 0.48092(13) 0.41506(8) 0.0483(5) Uani 1 1 d . . . . .
O3 O 0.17328(10) 0.52398(13) 0.51281(8) 0.0495(5) Uani 1 1 d . . . . .
C19 C 0.33929(14) 0.71109(18) 0.31488(11) 0.0392(7) Uani 1 1 d . . . . .
C20 C 0.30431(14) 0.63863(17) 0.31647(11) 0.0381(7) Uani 1 1 d . . . . .
C7 C 0.51464(14) 0.6088(2) 0.32380(11) 0.0423(7) Uani 1 1 d . . . . .
C13 C 0.43516(14) 0.59568(17) 0.43198(12) 0.0400(7) Uani 1 1 d . . . . .
C22 C 0.21169(14) 0.71389(19) 0.28545(12) 0.0432(7) Uani 1 1 d . . . . .
C37 C 0.17305(14) 0.67516(18) 0.43625(11) 0.0407(7) Uani 1 1 d . . . . .
C33 C -0.05400(15) 0.63007(18) 0.51372(14) 0.0492(8) Uani 1 1 d . . . . .
H33 H -0.095046 0.633966 0.498450 0.059 Uiso 1 1 calc R U . . .
C1 C 0.44737(14) 0.46204(18) 0.33525(12) 0.0427(7) Uani 1 1 d . . . . .
C6 C 0.50727(15) 0.45608(19) 0.32067(11) 0.0449(8) Uani 1 1 d . . . . .
C43 C 0.20919(14) 0.46420(18) 0.49659(13) 0.0451(8) Uani 1 1 d . . . . .
C21 C 0.24121(14) 0.63993(18) 0.30147(12) 0.0409(7) Uani 1 1 d . . . . .
C23 C 0.24636(15) 0.78522(19) 0.28347(12) 0.0446(8) Uani 1 1 d . . . . .
C25 C 0.03271(14) 0.57407(18) 0.39986(12) 0.0427(7) Uani 1 1 d . . . . .
C44 C 0.19755(14) 0.44055(18) 0.44437(13) 0.0408(7) Uani 1 1 d . . . . .
C32 C -0.00716(14) 0.61002(17) 0.48311(13) 0.0410(7) Uani 1 1 d . . . . .
C8 C 0.54245(14) 0.5336(2) 0.31383(11) 0.0448(8) Uani 1 1 d . . . . .
C24 C 0.31039(15) 0.78403(17) 0.29791(12) 0.0418(7) Uani 1 1 d . . . . .
C36 C 0.06774(15) 0.61961(19) 0.56061(13) 0.0484(8) Uani 1 1 d . . . . .
H36 H 0.108639 0.615881 0.576243 0.058 Uiso 1 1 calc R U . . .
C31 C 0.05373(14) 0.60586(18) 0.50759(13) 0.0425(7) Uani 1 1 d . . . . .
C42 C 0.23721(15) 0.6670(2) 0.44469(13) 0.0511(8) Uani 1 1 d . . . . .
H42 H 0.255098 0.617703 0.457342 0.061 Uiso 1 1 calc R U . . .
C30 C -0.01868(14) 0.59217(17) 0.42590(13) 0.0422(7) Uani 1 1 d . . . . .
C5 C 0.53165(18) 0.3772(2) 0.31438(13) 0.0580(9) Uani 1 1 d . . . . .
H5 H 0.571013 0.371108 0.303842 0.070 Uiso 1 1 calc R U . . .
C34 C -0.03983(16) 0.64408(19) 0.56627(14) 0.0545(9) Uani 1 1 d . . . . .
H34 H -0.071608 0.657284 0.586070 0.065 Uiso 1 1 calc R U . . .
C41 C 0.27435(16) 0.7328(2) 0.43418(13) 0.0582(9) Uani 1 1 d . . . . .
H41 H 0.317426 0.727405 0.439501 0.070 Uiso 1 1 calc R U . . .
C48 C 0.25468(16) 0.4247(2) 0.52989(15) 0.0535(9) Uani 1 1 d . . . . .
C35 C 0.02035(17) 0.6390(2) 0.59020(14) 0.0543(9) Uani 1 1 d . . . . .
H35 H 0.029145 0.648407 0.625817 0.065 Uiso 1 1 calc R U . . .
C29 C -0.07738(15) 0.59063(18) 0.39761(14) 0.0498(8) Uani 1 1 d . . . . .
H29 H -0.112294 0.601638 0.414234 0.060 Uiso 1 1 calc R U . . .
C2 C 0.41271(16) 0.3931(2) 0.34445(13) 0.0519(8) Uani 1 1 d . . . . .
H2 H 0.372944 0.398502 0.354265 0.062 Uiso 1 1 calc R U . . .
C45 C 0.23278(17) 0.37906(19) 0.42532(14) 0.0540(9) Uani 1 1 d . . . . .
C47 C 0.29051(16) 0.3630(2) 0.51002(17) 0.0598(10) Uani 1 1 d . . . . .
C9 C 0.60229(16) 0.5366(3) 0.29907(13) 0.0597(10) Uani 1 1 d . . . . .
H9 H 0.622529 0.487720 0.292508 0.072 Uiso 1 1 calc R U . . .
C12 C 0.54372(17) 0.6837(2) 0.31759(13) 0.0564(9) Uani 1 1 d . . . . .
H12 H 0.523755 0.733045 0.323589 0.068 Uiso 1 1 calc R U . . .
C26 C 0.02564(17) 0.5560(2) 0.34690(14) 0.0570(9) Uani 1 1 d . . . . .
H26 H 0.060132 0.544351 0.329886 0.068 Uiso 1 1 calc R U . . .
C3 C 0.4385(2) 0.3155(2) 0.33872(14) 0.0635(10) Uani 1 1 d . . . . .
H3 H 0.416036 0.268329 0.344961 0.076 Uiso 1 1 calc R U . . .
C40 C 0.24823(18) 0.8059(2) 0.41594(14) 0.0584(9) Uani 1 1 d . . . . .
H40 H 0.273611 0.850019 0.409256 0.070 Uiso 1 1 calc R U . . .
C38 C 0.14696(16) 0.7480(2) 0.41728(14) 0.0575(9) Uani 1 1 d . . . . .
H38 H 0.103916 0.753100 0.410959 0.069 Uiso 1 1 calc R U . . .
C46 C 0.27957(17) 0.34077(19) 0.45825(18) 0.0615(10) Uani 1 1 d . . . . .
C28 C -0.08428(17) 0.5730(2) 0.34521(15) 0.0607(10) Uani 1 1 d . . . . .
H28 H -0.123862 0.572668 0.326674 0.073 Uiso 1 1 calc R U . . .
C14 C 0.47951(18) 0.6455(2) 0.45869(14) 0.0628(10) Uani 1 1 d . . . . .
H14 H 0.503703 0.679798 0.440418 0.075 Uiso 1 1 calc R U . . .
C11 C 0.60272(18) 0.6842(3) 0.30237(14) 0.0668(11) Uani 1 1 d . . . . .
H11 H 0.622711 0.734007 0.297759 0.080 Uiso 1 1 calc R U . . .
C10 C 0.63179(18) 0.6109(3) 0.29408(14) 0.0652(10) Uani 1 1 d . . . . .
H10 H 0.672063 0.611422 0.284936 0.078 Uiso 1 1 calc R U . . .
C18 C 0.39925(19) 0.5460(2) 0.45949(15) 0.0672(11) Uani 1 1 d . . . . .
H18 H 0.368617 0.512707 0.441890 0.081 Uiso 1 1 calc R U . . .
C27 C -0.03360(19) 0.5558(2) 0.31990(15) 0.0666(10) Uani 1 1 d . . . . .
H27 H -0.039037 0.543864 0.284439 0.080 Uiso 1 1 calc R U . . .
C39 C 0.18470(19) 0.8141(2) 0.40753(15) 0.0659(10) Uani 1 1 d . . . . .
H39 H 0.167004 0.863789 0.395327 0.079 Uiso 1 1 calc R U . . .
C16 C 0.4529(2) 0.5950(3) 0.53894(15) 0.0728(12) Uani 1 1 d . . . . .
H16 H 0.458918 0.594608 0.575174 0.087 Uiso 1 1 calc R U . . .
C15 C 0.4883(2) 0.6449(3) 0.51221(15) 0.0772(12) Uani 1 1 d . . . . .
H15 H 0.518434 0.678569 0.530106 0.093 Uiso 1 1 calc R U . . .
C17 C 0.4087(2) 0.5456(3) 0.51293(16) 0.0806(13) Uani 1 1 d . . . . .
H17 H 0.384704 0.511395 0.531500 0.097 Uiso 1 1 calc R U . . .
C4 C 0.49693(19) 0.3084(2) 0.32390(14) 0.0622(10) Uani 1 1 d . . . . .
H4 H 0.513637 0.256182 0.320165 0.075 Uiso 1 1 calc R U . . .

loop_
_atom_site_aniso_label
_atom_site_aniso_U_11
_atom_site_aniso_U_22
_atom_site_aniso_U_33
_atom_site_aniso_U_23
_atom_site_aniso_U_13
_atom_site_aniso_U_12
Sb1 0.03142(11) 0.04141(12) 0.04273(12) 0.00161(9) 0.00182(9) 0.00689(8)
Sb2 0.02933(11) 0.04458(12) 0.04619(13) 0.00341(10) 0.00189(9) 0.00376(9)
Cl4 0.0403(5) 0.0533(5) 0.1069(8) 0.0022(5) 0.0034(5) -0.0033(4)
Cl3 0.0368(5) 0.0747(6) 0.0905(7) -0.0029(5) -0.0068(5) 0.0163(4)
Cl1 0.0609(6) 0.0428(5) 0.0962(8) 0.0130(5) -0.0013(5) -0.0012(4)
Cl2 0.0611(6) 0.0565(5) 0.0914(7) 0.0159(5) 0.0044(5) 0.0272(5)
Cl8 0.0763(7) 0.0790(7) 0.0726(7) 0.0160(6) -0.0233(6) 0.0058(6)
Cl5 0.1106(10) 0.0602(6) 0.0775(7) -0.0051(5) 0.0300(6) 0.0148(6)
Cl7 0.0501(6) 0.0794(7) 0.1439(11) 0.0452(7) -0.0049(6) 0.0203(5)
Cl6 0.0839(8) 0.0624(6) 0.1471(11) 0.0231(7) 0.0550(8) 0.0335(6)
O2 0.0326(12) 0.0398(11) 0.0628(15) 0.0057(10) 0.0023(10) 0.0051(9)
O1 0.0334(12) 0.0402(11) 0.0620(14) 0.0043(10) -0.0015(10) 0.0023(9)
O4 0.0430(13) 0.0515(13) 0.0499(13) -0.0008(11) 0.0029(11) 0.0078(10)
O3 0.0423(13) 0.0548(13) 0.0495(13) 0.0018(11) -0.0018(10) 0.0119(10)
C19 0.0368(17) 0.0431(17) 0.0376(16) 0.0039(14) 0.0039(13) 0.0093(13)
C20 0.0347(16) 0.0410(16) 0.0386(16) 0.0002(14) 0.0044(13) 0.0105(13)
C7 0.0347(17) 0.0567(19) 0.0357(16) 0.0027(15) 0.0044(13) 0.0040(14)
C13 0.0366(17) 0.0393(16) 0.0436(17) 0.0007(14) 0.0029(14) 0.0069(13)
C22 0.0312(17) 0.0535(19) 0.0443(18) -0.0034(15) 0.0017(14) 0.0111(14)
C37 0.0363(17) 0.0457(17) 0.0396(17) -0.0033(14) 0.0024(14) -0.0007(14)
C33 0.0337(18) 0.0452(18) 0.069(2) 0.0046(17) 0.0069(16) 0.0029(14)
C1 0.0392(18) 0.0437(17) 0.0422(18) -0.0016(14) -0.0069(14) 0.0119(14)
C6 0.047(2) 0.0515(18) 0.0336(16) -0.0004(15) -0.0054(14) 0.0165(15)
C43 0.0305(17) 0.0415(17) 0.063(2) 0.0097(16) 0.0054(15) 0.0030(13)
C21 0.0345(17) 0.0437(17) 0.0444(18) -0.0037(15) 0.0039(14) 0.0029(13)
C23 0.0429(19) 0.0486(18) 0.0420(18) 0.0027(15) 0.0035(15) 0.0194(15)
C25 0.0337(17) 0.0454(17) 0.0469(18) 0.0077(15) -0.0040(14) 0.0010(13)
C44 0.0323(16) 0.0387(16) 0.0518(19) 0.0066(15) 0.0070(14) 0.0027(13)
C32 0.0343(17) 0.0316(14) 0.057(2) 0.0051(14) 0.0048(15) 0.0015(12)
C8 0.0352(18) 0.066(2) 0.0327(16) 0.0035(15) 0.0011(13) 0.0118(15)
C24 0.0458(19) 0.0375(16) 0.0424(17) -0.0002(14) 0.0069(14) 0.0051(14)
C36 0.0360(18) 0.0538(19) 0.054(2) 0.0003(17) 0.0015(15) 0.0012(15)
C31 0.0338(17) 0.0412(16) 0.053(2) 0.0043(15) 0.0076(14) 0.0055(13)
C42 0.0383(19) 0.0541(19) 0.061(2) 0.0007(17) 0.0070(16) 0.0022(15)
C30 0.0351(17) 0.0334(15) 0.056(2) 0.0076(14) -0.0026(15) 0.0047(13)
C5 0.057(2) 0.068(2) 0.048(2) -0.0063(18) 0.0025(17) 0.0254(19)
C34 0.047(2) 0.0502(19) 0.069(2) -0.0043(18) 0.0178(18) 0.0037(16)
C41 0.0352(19) 0.078(3) 0.063(2) -0.011(2) 0.0107(17) -0.0079(18)
C48 0.0366(19) 0.0487(19) 0.073(2) 0.0150(18) -0.0007(17) 0.0003(15)
C35 0.054(2) 0.055(2) 0.055(2) -0.0025(17) 0.0097(18) 0.0015(17)
C29 0.0346(18) 0.0483(18) 0.065(2) 0.0097(17) -0.0016(16) 0.0047(14)
C2 0.047(2) 0.0503(19) 0.056(2) -0.0044(17) -0.0013(17) 0.0040(16)
C45 0.053(2) 0.0409(17) 0.072(2) 0.0076(17) 0.0237(19) 0.0035(16)
C47 0.0359(19) 0.049(2) 0.094(3) 0.028(2) 0.0093(19) 0.0056(16)
C9 0.046(2) 0.091(3) 0.043(2) 0.005(2) 0.0077(16) 0.022(2)
C12 0.056(2) 0.064(2) 0.050(2) 0.0043(18) 0.0118(18) 0.0017(18)
C26 0.043(2) 0.074(2) 0.054(2) 0.0011(19) 0.0026(17) -0.0002(18)
C3 0.080(3) 0.048(2) 0.058(2) -0.0090(18) -0.008(2) 0.0030(19)
C40 0.060(2) 0.057(2) 0.059(2) -0.0045(18) 0.0151(19) -0.0156(19)
C38 0.042(2) 0.053(2) 0.076(3) 0.0071(19) 0.0021(18) 0.0033(16)
C46 0.047(2) 0.0400(18) 0.103(3) 0.015(2) 0.031(2) 0.0095(16)
C28 0.040(2) 0.067(2) 0.070(3) 0.010(2) -0.0164(18) -0.0024(17)
C14 0.065(3) 0.066(2) 0.057(2) 0.002(2) 0.0046(19) -0.0120(19)
C11 0.055(2) 0.088(3) 0.058(2) 0.010(2) 0.0107(19) -0.014(2)
C10 0.042(2) 0.106(3) 0.050(2) 0.009(2) 0.0148(17) 0.003(2)
C18 0.069(3) 0.073(2) 0.062(2) -0.006(2) 0.018(2) -0.025(2)
C27 0.060(3) 0.086(3) 0.050(2) 0.006(2) -0.0092(19) -0.001(2)
C39 0.063(3) 0.053(2) 0.081(3) 0.010(2) 0.007(2) -0.0009(19)
C16 0.091(3) 0.084(3) 0.043(2) 0.004(2) 0.005(2) 0.025(3)
C15 0.082(3) 0.092(3) 0.054(2) -0.007(2) -0.007(2) -0.011(3)
C17 0.105(4) 0.086(3) 0.055(3) 0.005(2) 0.026(2) -0.022(3)
C4 0.075(3) 0.049(2) 0.060(2) -0.0078(18) -0.001(2) 0.024(2)

loop_
_atom_type_symbol
_atom_type_description
_atom_type_scat_dispersion_real
_atom_type_scat_dispersion_imag
_atom_type_scat_source
C C 0.0033 0.0016 'International Tables Vol C Tables 4.2.6.8 and 6.1.1.4'
H H 0.0000 0.0000 'International Tables Vol C Tables 4.2.6.8 and 6.1.1.4'
Cl Cl 0.1484 0.1585 'International Tables Vol C Tables 4.2.6.8 and 6.1.1.4'
O O 0.0106 0.0060 'International Tables Vol C Tables 4.2.6.8 and 6.1.1.4'
Sb Sb -0.5866 1.5461 'International Tables Vol C Tables 4.2.6.8 and 6.1.1.4'

loop_
_exptl_crystal_face_index_h
_exptl_crystal_face_index_k
_exptl_crystal_face_index_l
_exptl_crystal_face_perp_dist
-7 3 36 0.0146
7 -3 -36 0.0801
-26 11 -5 0.1005
8 2 34 0.0166
-15 -20 4 0.0685
16 19 5 0.1296
-8 -2 -34 0.0932
0 9 -34 0.1205
18 -8 24 0.0570

loop_
_geom_angle_atom_site_label_1
_geom_angle_atom_site_label_2
_geom_angle_atom_site_label_3
_geom_angle
_geom_angle_site_symmetry_1
_geom_angle_site_symmetry_3
_geom_angle_publ_flag
O2 Sb1 O1 79.99(8) . . ?
O2 Sb1 C7 146.42(10) . . ?
O2 Sb1 C13 102.48(10) . . ?
O2 Sb1 C1 91.42(10) . . ?
O1 Sb1 C7 89.67(10) . . ?
O1 Sb1 C13 101.28(10) . . ?
O1 Sb1 C1 153.54(10) . . ?
C7 Sb1 C1 83.77(12) . . ?
C13 Sb1 C7 110.88(12) . . ?
C13 Sb1 C1 105.02(11) . . ?
O4 Sb2 O3 79.21(8) . . ?
O4 Sb2 C37 102.34(10) . . ?
O4 Sb2 C25 90.88(10) . . ?
O4 Sb2 C31 142.93(10) . . ?
O3 Sb2 C37 98.44(10) . . ?
O3 Sb2 C25 150.19(10) . . ?
O3 Sb2 C31 87.87(10) . . ?
C37 Sb2 C25 111.18(11) . . ?
C37 Sb2 C31 113.92(11) . . ?
C31 Sb2 C25 83.31(12) . . ?
C20 O2 Sb1 113.02(17) . . ?
C19 O1 Sb1 112.86(17) . . ?
C44 O4 Sb2 113.58(18) . . ?
C43 O3 Sb2 112.76(19) . . ?
O1 C19 C20 116.7(3) . . ?
O1 C19 C24 123.3(3) . . ?
C24 C19 C20 120.0(3) . . ?
O2 C20 C19 117.3(3) . . ?
O2 C20 C21 122.5(3) . . ?
C21 C20 C19 120.1(3) . . ?
C8 C7 Sb1 109.7(2) . . ?
C12 C7 Sb1 128.2(2) . . ?
C12 C7 C8 122.1(3) . . ?
C14 C13 Sb1 120.5(2) . . ?
C18 C13 Sb1 120.1(2) . . ?
C18 C13 C14 119.2(3) . . ?
C21 C22 Cl3 119.5(2) . . ?
C23 C22 Cl3 120.7(2) . . ?
C23 C22 C21 119.8(3) . . ?
C42 C37 Sb2 120.3(2) . . ?
C38 C37 Sb2 119.8(2) . . ?
C38 C37 C42 120.0(3) . . ?
C34 C33 C32 120.4(3) . . ?
C6 C1 Sb1 109.2(2) . . ?
C2 C1 Sb1 128.1(2) . . ?
C2 C1 C6 122.1(3) . . ?
C1 C6 C8 118.6(3) . . ?
C1 C6 C5 118.0(3) . . ?
C5 C6 C8 123.4(3) . . ?
O3 C43 C44 117.2(3) . . ?
O3 C43 C48 122.4(3) . . ?
C48 C43 C44 120.5(3) . . ?
C20 C21 Cl4 118.4(2) . . ?
C20 C21 C22 120.0(3) . . ?
C22 C21 Cl4 121.5(2) . . ?
C22 C23 Cl2 120.5(2) . . ?
C22 C23 C24 120.4(3) . . ?
C24 C23 Cl2 119.1(3) . . ?
C30 C25 Sb2 110.2(2) . . ?
C26 C25 Sb2 128.6(2) . . ?
C26 C25 C30 121.2(3) . . ?
O4 C44 C43 116.4(3) . . ?
O4 C44 C45 123.6(3) . . ?
C45 C44 C43 119.9(3) . . ?
C33 C32 C30 123.9(3) . . ?
C31 C32 C33 117.7(3) . . ?
C31 C32 C30 118.4(3) . . ?
C7 C8 C6 118.4(3) . . ?
C9 C8 C7 117.1(3) . . ?
C9 C8 C6 124.5(3) . . ?
C19 C24 Cl1 118.8(2) . . ?
C19 C24 C23 119.7(3) . . ?
C23 C24 Cl1 121.5(2) . . ?
C31 C36 C35 119.5(3) . . ?
C32 C31 Sb2 110.2(2) . . ?
C36 C31 Sb2 128.1(2) . . ?
C36 C31 C32 121.6(3) . . ?
C41 C42 C37 119.5(3) . . ?
C25 C30 C32 117.9(3) . . ?
C29 C30 C25 118.2(3) . . ?
C29 C30 C32 123.9(3) . . ?
C4 C5 C6 119.6(3) . . ?
C33 C34 C35 121.4(3) . . ?
C40 C41 C42 120.5(3) . . ?
C43 C48 Cl8 119.1(3) . . ?
C43 C48 C47 119.1(4) . . ?
C47 C48 Cl8 121.8(3) . . ?
C34 C35 C36 119.2(3) . . ?
C28 C29 C30 120.5(3) . . ?
C1 C2 C3 118.6(3) . . ?
C44 C45 Cl5 118.7(3) . . ?
C44 C45 C46 119.8(3) . . ?
C46 C45 Cl5 121.5(3) . . ?
C48 C47 Cl7 118.7(3) . . ?
C46 C47 Cl7 121.0(3) . . ?
C46 C47 C48 120.3(3) . . ?
C10 C9 C8 120.9(3) . . ?
C11 C12 C7 119.1(3) . . ?
C27 C26 C25 118.9(3) . . ?
C4 C3 C2 120.1(4) . . ?
C41 C40 C39 120.1(3) . . ?
C37 C38 C39 120.1(3) . . ?
C45 C46 Cl6 119.5(3) . . ?
C47 C46 Cl6 120.1(3) . . ?
C47 C46 C45 120.4(3) . . ?
C27 C28 C29 120.9(3) . . ?
C15 C14 C13 120.4(4) . . ?
C10 C11 C12 119.8(4) . . ?
C11 C10 C9 121.0(4) . . ?
C17 C18 C13 119.9(4) . . ?
C28 C27 C26 120.3(4) . . ?
C40 C39 C38 119.8(3) . . ?
C15 C16 C17 120.3(4) . . ?
C16 C15 C14 119.9(4) . . ?
C16 C17 C18 120.3(4) . . ?
C3 C4 C5 121.5(3) . . ?

loop_
_geom_bond_atom_site_label_1
_geom_bond_atom_site_label_2
_geom_bond_distance
_geom_bond_site_symmetry_2
_geom_bond_publ_flag
Sb1 O2 2.028(2) . ?
Sb1 O1 2.0503(19) . ?
Sb1 C7 2.108(3) . ?
Sb1 C13 2.093(3) . ?
Sb1 C1 2.117(3) . ?
Sb2 O4 2.034(2) . ?
Sb2 O3 2.059(2) . ?
Sb2 C37 2.098(3) . ?
Sb2 C25 2.120(3) . ?
Sb2 C31 2.114(3) . ?
Cl4 C21 1.721(3) . ?
Cl3 C22 1.718(3) . ?
Cl1 C24 1.722(3) . ?
Cl2 C23 1.728(3) . ?
Cl8 C48 1.719(4) . ?
Cl5 C45 1.721(4) . ?
Cl7 C47 1.732(4) . ?
Cl6 C46 1.730(3) . ?
O2 C20 1.346(3) . ?
O1 C19 1.340(3) . ?
O4 C44 1.352(3) . ?
O3 C43 1.340(3) . ?
C19 C20 1.400(4) . ?
C19 C24 1.383(4) . ?
C20 C21 1.374(4) . ?
C7 C8 1.396(4) . ?
C7 C12 1.386(4) . ?
C13 C14 1.375(4) . ?
C13 C18 1.374(4) . ?
C22 C21 1.397(4) . ?
C22 C23 1.382(4) . ?
C37 C42 1.386(4) . ?
C37 C38 1.373(4) . ?
C33 C32 1.396(4) . ?
C33 C34 1.375(5) . ?
C1 C6 1.396(4) . ?
C1 C2 1.381(4) . ?
C6 C8 1.489(4) . ?
C6 C5 1.399(4) . ?
C43 C44 1.396(4) . ?
C43 C48 1.384(4) . ?
C23 C24 1.391(4) . ?
C25 C30 1.398(4) . ?
C25 C26 1.390(5) . ?
C44 C45 1.380(4) . ?
C32 C31 1.393(4) . ?
C32 C30 1.498(4) . ?
C8 C9 1.394(4) . ?
C36 C31 1.385(4) . ?
C36 C35 1.386(4) . ?
C42 C41 1.380(4) . ?
C30 C29 1.388(4) . ?
C5 C4 1.382(5) . ?
C34 C35 1.376(5) . ?
C41 C40 1.372(5) . ?
C48 C47 1.400(5) . ?
C29 C28 1.375(5) . ?
C2 C3 1.390(5) . ?
C45 C46 1.388(5) . ?
C47 C46 1.378(5) . ?
C9 C10 1.375(5) . ?
C12 C11 1.380(5) . ?
C26 C27 1.384(5) . ?
C3 C4 1.369(5) . ?
C40 C39 1.372(5) . ?
C38 C39 1.387(5) . ?
C28 C27 1.371(5) . ?
C14 C15 1.373(5) . ?
C11 C10 1.373(5) . ?
C18 C17 1.372(5) . ?
C16 C15 1.357(6) . ?
C16 C17 1.363(6) . ?

loop_
_exptl_oxdiff_crystal_face_indexfrac_h
_exptl_oxdiff_crystal_face_indexfrac_k
_exptl_oxdiff_crystal_face_indexfrac_l
_exptl_oxdiff_crystal_face_x
_exptl_oxdiff_crystal_face_y
_exptl_oxdiff_crystal_face_z
-7.2565 2.9286 35.8499 -0.0000 -0.4472 0.8944
7.2565 -2.9286 -35.8499 0.0000 0.4472 -0.8944
-25.7216 10.9682 -5.1169 -0.0000 -0.9070 -0.4211
7.7813 1.6882 33.7745 -0.1961 -0.0000 0.9806
-14.8088 -19.9418 3.5328 0.9989 -0.0000 0.0476
15.7422 19.0002 5.1563 -0.9796 0.0000 0.2009
-7.9696 -1.9608 -33.6526 0.2095 0.0000 -0.9778
0.2271 8.5684 -33.5463 -0.3243 0.0000 -0.9459
17.6362 -7.6134 24.4423 0.0000 0.5145 0.8575
